data_1569966
loop_
_publ_author_name
'Jiao, Jianmin'
'Li, Heng'
'Xie, Wang'
'Zhao, Yue'
'Lin, Chen'
'Jiang, Juli'
'Wang, Leyong'

_publ_section_title
;
 Host-guest system of a phosphorylated macrocycle assisting structure
 determination of oily molecules in single-crystal form.
;
_journal_issue 41
_journal_name_full 'Chemical science'
_journal_page_first 11402
_journal_page_last 11409
_journal_paper_doi 10.1039/d3sc02995f
_journal_volume 14
_journal_year 2023
_chemical_formula_moiety 'C45 H39 O9 P3, C6 H8 N2'
_chemical_formula_sum 'C51 H47 N2 O9 P3'
_chemical_formula_weight 924.81
_space_group_crystal_system triclinic
_space_group_IT_number 2
_space_group_name_Hall '-P 1'
_space_group_name_H-M_alt 'P -1'
_atom_sites_solution_hydrogens geom
_atom_sites_solution_primary dual
_audit_creation_date 2023-03-18
_audit_creation_method
;
Olex2 1.3
(compiled 2020.02.04 svn.rd84adfe8 for OlexSys, GUI svn.r6032)
;
_audit_update_record
;
2023-03-27 deposited with the CCDC.	2023-09-25 downloaded from the CCDC.
;
_cell_angle_alpha 69.511(2)
_cell_angle_beta 76.368(2)
_cell_angle_gamma 81.443(2)
_cell_formula_units_Z 2
_cell_length_a 9.5460(5)
_cell_length_b 14.9680(8)
_cell_length_c 16.9529(7)
_cell_measurement_reflns_used 9962
_cell_measurement_temperature 193.0
_cell_measurement_theta_max 27.28
_cell_measurement_theta_min 2.20
_cell_volume 2199.29(19)
_computing_cell_refinement 'SAINT V8.40B (?, 2016)'
_computing_data_reduction 'SAINT V8.40B (?, 2016)'
_computing_molecular_graphics 'Olex2 1.3 (Dolomanov et al., 2009)'
_computing_publication_material 'Olex2 1.3 (Dolomanov et al., 2009)'
_computing_structure_refinement 'SHELXL 2014/7 (Sheldrick, 2015)'
_computing_structure_solution 'olex2.solve 1.3 (Bourhis et al., 2015)'
_diffrn_ambient_temperature 193.0
_diffrn_measured_fraction_theta_full 0.999
_diffrn_measured_fraction_theta_max 0.997
_diffrn_measurement_device_type 'Bruker APEX-II CCD'
_diffrn_measurement_method '\f and \w scans'
_diffrn_radiation_type MoK\a
_diffrn_radiation_wavelength 0.71073
_diffrn_reflns_av_R_equivalents 0.1049
_diffrn_reflns_av_unetI/netI 0.0538
_diffrn_reflns_Laue_measured_fraction_full 0.999
_diffrn_reflns_Laue_measured_fraction_max 0.997
_diffrn_reflns_limit_h_max 12
_diffrn_reflns_limit_h_min -12
_diffrn_reflns_limit_k_max 19
_diffrn_reflns_limit_k_min -19
_diffrn_reflns_limit_l_max 22
_diffrn_reflns_limit_l_min -21
_diffrn_reflns_number 71859
_diffrn_reflns_point_group_measured_fraction_full 0.999
_diffrn_reflns_point_group_measured_fraction_max 0.997
_diffrn_reflns_theta_full 25.242
_diffrn_reflns_theta_max 27.485
_diffrn_reflns_theta_min 2.201
_diffrn_source_current 1.4
_diffrn_source_power 0.07
_diffrn_source_voltage 50.0
_diffrn_standards_number 0
_exptl_absorpt_coefficient_mu 0.198
_exptl_absorpt_correction_T_max 0.7456
_exptl_absorpt_correction_T_min 0.6890
_exptl_absorpt_correction_type multi-scan
_exptl_absorpt_process_details
;
SADABS-2016/2 (Bruker,2016/2) was used for absorption correction.
wR2(int) was 0.1379 before and 0.0752 after correction.
The Ratio of minimum to maximum transmission is 0.9241.
The \l/2 correction factor is Not present.
;
_exptl_crystal_density_diffrn 1.397
_exptl_crystal_description block
_exptl_crystal_F_000 968
_exptl_crystal_size_max 0.17
_exptl_crystal_size_mid 0.16
_exptl_crystal_size_min 0.13
_refine_diff_density_max 0.400
_refine_diff_density_min -0.435
_refine_diff_density_rms 0.057
_refine_ls_extinction_method none
_refine_ls_goodness_of_fit_ref 1.037
_refine_ls_hydrogen_treatment constr
_refine_ls_matrix_type full
_refine_ls_number_parameters 611
_refine_ls_number_reflns 10066
_refine_ls_number_restraints 0
_refine_ls_restrained_S_all 1.037
_refine_ls_R_factor_all 0.0606
_refine_ls_R_factor_gt 0.0434
_refine_ls_shift/su_max 0.001
_refine_ls_shift/su_mean 0.000
_refine_ls_structure_factor_coef Fsqd
_refine_ls_weighting_details 'w=1/[\s^2^(Fo^2^)+(0.0579P)^2^+0.7453P] where P=(Fo^2^+2Fc^2^)/3'
_refine_ls_weighting_scheme calc
_refine_ls_wR_factor_gt 0.1106
_refine_ls_wR_factor_ref 0.1205
_reflns_Friedel_coverage 0.000
_reflns_number_gt 7785
_reflns_number_total 10066
_reflns_threshold_expression 'I > 2\s(I)'
_cod_data_source_file d3sc02995f2.cif
_cod_data_source_block q1_CCDC5
_cod_depositor_comments 'Adding full bibliography for 1569950--1569976.cif.'
_cod_database_code 1569966
_shelx_shelxl_version_number 2014/7
_shelx_space_group_comment
;
The symmetry employed for this shelxl refinement is uniquely defined
by the following loop, which should always be used as a source of
symmetry information in preference to the above space-group names.
They are only intended as comments.
;
_shelx_estimated_absorpt_t_max 0.975
_shelx_estimated_absorpt_t_min 0.967
_olex2_refinement_description
;
1. Fixed Uiso
 At 1.2 times of:
  All C(H) groups, All C(H,H) groups, All C(H,H,H,H) groups
 At 1.5 times of:
  All C(H,H,H) groups
2. Others
 Sof(HB)=Sof(HC)=Sof(C3)=Sof(H3A)=Sof(H3B)=Sof(C4)=Sof(H4A)=Sof(H4B)=1-FVAR(1)
 Sof(H5)=Sof(HA)=Sof(C1)=Sof(H1A)=Sof(H1B)=Sof(C2)=Sof(H2A)=Sof(H2B)=FVAR(1)
3.a Secondary CH2 refined with riding coordinates:
 C00O(H00A,H00B), C00S(H00C,H00D), C00T(H00E,H00F), C01P(H4,H), C01R(H5,HA),
 C01R(HB,HC), C1(H1A,H1B), C2(H2A,H2B), C3(H3A,H3B), C4(H4A,H4B)
3.b Aromatic/amide H refined with riding coordinates:
 C011(H011), C014(H014), C017(H017), C01A(H01P), C01C(H01Q), C01E(H01U),
 C01G(H01V), C01H(H01W), C01I(H01X), C01J(H01Y), C01K(H01Z), C01L(H01),
 C01M(H1), C01N(H2), C01O(H3)
3.c Idealised Me refined as rotating group:
 C012(H01A,H01B,H01C), C013(H01D,H01E,H01F), C015(H01G,H01H,H01I), C016(H01J,
 H01K,H01L), C018(H01M,H01N,H01O), C01D(H01R,H01S,H01T)
;
_olex2_submission_special_instructions 'No special instructions were received'

loop_
_space_group_symop_operation_xyz
'x, y, z'
'-x, -y, -z'

loop_
_atom_site_label
_atom_site_type_symbol
_atom_site_fract_x
_atom_site_fract_y
_atom_site_fract_z
_atom_site_U_iso_or_equiv
_atom_site_adp_type
_atom_site_occupancy
_atom_site_site_symmetry_order
_atom_site_calc_flag
_atom_site_refinement_flags_posn
_atom_site_refinement_flags_adp
_atom_site_refinement_flags_occupancy
_atom_site_disorder_assembly
_atom_site_disorder_group
P001 P 0.15148(5) 0.52614(3) 0.22997(3) 0.02211(11) Uani 1 1 d . . . . .
P002 P 0.63283(5) 0.16030(3) 0.06791(3) 0.02177(11) Uani 1 1 d . . . . .
P003 P 0.75531(5) 0.24878(3) 0.45016(3) 0.02438(12) Uani 1 1 d . . . . .
O004 O 0.26539(13) 0.56519(9) 0.26273(8) 0.0239(3) Uani 1 1 d . . . . .
O005 O 0.58136(13) 0.26508(9) 0.01258(7) 0.0229(3) Uani 1 1 d . . . . .
O006 O 0.22936(13) 0.53337(9) 0.13403(8) 0.0231(3) Uani 1 1 d . . . . .
O007 O 0.78603(13) 0.17216(9) 0.08401(8) 0.0237(3) Uani 1 1 d . . . . .
O008 O 0.86832(13) 0.23981(9) 0.36786(8) 0.0255(3) Uani 1 1 d . . . . .
O009 O 0.70170(13) 0.35930(9) 0.42550(8) 0.0259(3) Uani 1 1 d . . . . .
O00A O 0.53014(14) 0.11713(10) 0.14678(8) 0.0291(3) Uani 1 1 d . . . . .
O00B O 0.10266(15) 0.43219(9) 0.28472(8) 0.0307(3) Uani 1 1 d . . . . .
O00C O 0.63805(15) 0.18472(10) 0.48032(9) 0.0345(3) Uani 1 1 d . . . . .
C00D C 0.61134(18) 0.42440(12) 0.29415(11) 0.0201(3) Uani 1 1 d . . . . .
C00E C 0.77914(17) 0.29963(12) 0.23639(11) 0.0201(3) Uani 1 1 d . . . . .
C00F C 0.49063(18) 0.32726(12) 0.05255(10) 0.0202(3) Uani 1 1 d . . . . .
C00G C 0.46354(18) 0.44808(12) 0.11868(10) 0.0189(3) Uani 1 1 d . . . . .
C00H C 0.49972(18) 0.47807(12) 0.25250(10) 0.0198(3) Uani 1 1 d . . . . .
C00I C 0.55388(18) 0.37935(12) 0.08740(10) 0.0188(3) Uani 1 1 d . . . . .
C00J C 0.58496(19) 0.39922(13) 0.38342(11) 0.0228(4) Uani 1 1 d . . . . .
C00K C 0.83661(19) 0.11194(13) 0.22563(11) 0.0240(4) Uani 1 1 d . . . . .
C00L C 0.31826(18) 0.45807(12) 0.11270(10) 0.0204(3) Uani 1 1 d . . . . .
C00M C 0.25563(19) 0.40325(13) 0.08078(11) 0.0221(4) Uani 1 1 d . . . . .
C00N C 0.37263(19) 0.50204(12) 0.30346(11) 0.0220(4) Uani 1 1 d . . . . .
C00O C 0.51671(19) 0.51362(12) 0.15498(10) 0.0203(3) Uani 1 1 d . . . . .
H00A H 0.4633 0.5771 0.1374 0.024 Uiso 1 1 calc R U . . .
H00B H 0.6202 0.5223 0.1290 0.024 Uiso 1 1 calc R U . . .
C00P C 0.76020(17) 0.28291(12) 0.16299(10) 0.0198(3) Uani 1 1 d . . . . .
C00Q C 0.34481(19) 0.33520(13) 0.04977(11) 0.0219(4) Uani 1 1 d . . . . .
C00R C 0.82919(18) 0.22179(13) 0.30011(11) 0.0225(4) Uani 1 1 d . . . . .
C00S C 0.75935(18) 0.39832(12) 0.24632(11) 0.0207(3) Uani 1 1 d . . . . .
H00C H 0.7780 0.4467 0.1883 0.025 Uiso 1 1 calc R U . . .
H00D H 0.8334 0.4024 0.2769 0.025 Uiso 1 1 calc R U . . .
C00T C 0.71577(18) 0.36288(12) 0.08606(10) 0.0202(3) Uani 1 1 d . . . . .
H00E H 0.7515 0.4231 0.0827 0.024 Uiso 1 1 calc R U . . .
H00F H 0.7646 0.3482 0.0331 0.024 Uiso 1 1 calc R U . . .
C00U C 0.85619(19) 0.12895(13) 0.29833(11) 0.0248(4) Uani 1 1 d . . . . .
C00V C 0.79225(18) 0.19007(13) 0.16000(11) 0.0216(4) Uani 1 1 d . . . . .
C00W C 0.3447(2) 0.47323(13) 0.39279(11) 0.0238(4) Uani 1 1 d . . . . .
C00X C 0.4549(2) 0.41883(13) 0.43415(11) 0.0246(4) Uani 1 1 d . . . . .
C00Y C 0.01755(19) 0.62331(13) 0.21048(11) 0.0239(4) Uani 1 1 d . . . . .
C00Z C 0.6790(2) 0.10031(14) -0.00981(12) 0.0261(4) Uani 1 1 d . . . . .
C010 C 0.8709(2) 0.23966(13) 0.52155(12) 0.0270(4) Uani 1 1 d . . . . .
C011 C -0.1245(2) 0.60960(14) 0.25479(13) 0.0294(4) Uani 1 1 d . . . . .
H011 H -0.1487 0.5497 0.2969 0.035 Uiso 1 1 calc R U . . .
C012 C 0.2853(2) 0.27299(15) 0.01390(13) 0.0320(4) Uani 1 1 d . . . . .
H01A H 0.1851 0.2612 0.0436 0.048 Uiso 1 1 calc R U . . .
H01B H 0.3437 0.2119 0.0225 0.048 Uiso 1 1 calc R U . . .
H01C H 0.2884 0.3054 -0.0477 0.048 Uiso 1 1 calc R U . . .
C013 C 0.09547(19) 0.41488(15) 0.08231(13) 0.0300(4) Uani 1 1 d . . . . .
H01D H 0.0477 0.3635 0.1308 0.045 Uiso 1 1 calc R U . . .
H01E H 0.0786 0.4119 0.0285 0.045 Uiso 1 1 calc R U . . .
H01F H 0.0561 0.4769 0.0886 0.045 Uiso 1 1 calc R U . . .
C014 C 0.0523(2) 0.71133(14) 0.14944(13) 0.0324(4) Uani 1 1 d . . . . .
H014 H 0.1491 0.7207 0.1191 0.039 Uiso 1 1 calc R U . . .
C015 C 0.4387(2) 0.38338(15) 0.53073(11) 0.0318(4) Uani 1 1 d . . . . .
H01G H 0.4306 0.3141 0.5526 0.048 Uiso 1 1 calc R U . . .
H01H H 0.3515 0.4151 0.5562 0.048 Uiso 1 1 calc R U . . .
H01I H 0.5234 0.3980 0.5460 0.048 Uiso 1 1 calc R U . . .
C016 C 0.2018(2) 0.50385(16) 0.44121(12) 0.0333(4) Uani 1 1 d . . . . .
H01J H 0.1652 0.5661 0.4058 0.050 Uiso 1 1 calc R U . . .
H01K H 0.2157 0.5089 0.4949 0.050 Uiso 1 1 calc R U . . .
H01L H 0.1319 0.4564 0.4542 0.050 Uiso 1 1 calc R U . . .
C017 C -0.1950(2) 0.77110(16) 0.17610(14) 0.0376(5) Uani 1 1 d . . . . .
H017 H -0.2680 0.8217 0.1638 0.045 Uiso 1 1 calc R U . . .
C018 C 0.8638(2) 0.01341(14) 0.21758(14) 0.0362(5) Uani 1 1 d . . . . .
H01M H 0.9572 0.0088 0.1794 0.054 Uiso 1 1 calc R U . . .
H01N H 0.7869 0.0018 0.1937 0.054 Uiso 1 1 calc R U . . .
H01O H 0.8649 -0.0344 0.2744 0.054 Uiso 1 1 calc R U . . .
N019 N 0.8247(2) -0.18847(18) 0.76937(15) 0.0593(6) Uani 1 1 d . . . . .
C01A C 0.7787(2) 0.02142(15) 0.00101(13) 0.0359(5) Uani 1 1 d . . . . .
H01P H 0.8301 0.0038 0.0465 0.043 Uiso 1 1 calc R U . . .
C01B C 0.7485(3) -0.20526(17) 0.73477(16) 0.0462(6) Uani 1 1 d . . . . .
C01C C -0.2312(2) 0.68428(16) 0.23702(14) 0.0358(5) Uani 1 1 d . . . . .
H01Q H -0.3284 0.6753 0.2668 0.043 Uiso 1 1 calc R U . . .
C01D C 0.9099(2) 0.04966(15) 0.37107(13) 0.0364(5) Uani 1 1 d . . . . .
H01R H 0.8339 0.0055 0.4025 0.055 Uiso 1 1 calc R U . . .
H01S H 0.9350 0.0771 0.4102 0.055 Uiso 1 1 calc R U . . .
H01T H 0.9955 0.0149 0.3477 0.055 Uiso 1 1 calc R U . . .
C01E C -0.0541(2) 0.78543(16) 0.13283(14) 0.0391(5) Uani 1 1 d . . . . .
H01U H -0.0301 0.8459 0.0918 0.047 Uiso 1 1 calc R U . . .
N01F N 0.4307(3) 0.14380(17) 0.68355(16) 0.0661(7) Uani 1 1 d . . . . .
C01G C 0.8139(3) 0.21482(17) 0.60888(13) 0.0405(5) Uani 1 1 d . . . . .
H01V H 0.7151 0.2018 0.6301 0.049 Uiso 1 1 calc R U . . .
C01H C 0.6056(2) 0.12473(18) -0.07739(14) 0.0424(5) Uani 1 1 d . . . . .
H01W H 0.5380 0.1790 -0.0864 0.051 Uiso 1 1 calc R U . . .
C01I C 0.8037(3) -0.03182(16) -0.05404(15) 0.0426(5) Uani 1 1 d . . . . .
H01X H 0.8727 -0.0853 -0.0463 0.051 Uiso 1 1 calc R U . . .
C01J C 1.0155(2) 0.25908(17) 0.49086(14) 0.0403(5) Uani 1 1 d . . . . .
H01Y H 1.0545 0.2773 0.4309 0.048 Uiso 1 1 calc R U . . .
C01K C 0.7292(3) -0.00759(17) -0.11974(15) 0.0421(5) Uani 1 1 d . . . . .
H01Z H 0.7459 -0.0446 -0.1570 0.050 Uiso 1 1 calc R U . . .
C01L C 1.0458(3) 0.22688(16) 0.63476(16) 0.0464(6) Uani 1 1 d . . . . .
H01 H 1.1058 0.2220 0.6737 0.056 Uiso 1 1 calc R U . . .
C01M C 0.6306(3) 0.0703(2) -0.13125(16) 0.0488(6) Uani 1 1 d . . . . .
H1 H 0.5790 0.0871 -0.1766 0.059 Uiso 1 1 calc R U . . .
C01N C 1.1025(3) 0.25163(19) 0.54832(17) 0.0481(6) Uani 1 1 d . . . . .
H2 H 1.2017 0.2637 0.5277 0.058 Uiso 1 1 calc R U . . .
C01O C 0.9025(3) 0.20909(18) 0.66510(15) 0.0499(6) Uani 1 1 d . . . . .
H3 H 0.8637 0.1928 0.7249 0.060 Uiso 1 1 calc R U . . .
C01P C 0.6505(3) -0.22400(19) 0.68913(18) 0.0550(7) Uani 1 1 d . . . . .
H4 H 0.5542 -0.2342 0.7273 0.066 Uiso 1 1 calc R U . . .
H H 0.6864 -0.2837 0.6759 0.066 Uiso 1 1 calc R U . . .
C01Q C 0.4866(3) 0.08004(19) 0.66891(16) 0.0600(8) Uani 1 1 d . . . . .
C01R C 0.6345(4) -0.1435(2) 0.60569(19) 0.0648(8) Uani 1 1 d . . . . .
H5 H 0.6004 -0.1690 0.5675 0.078 Uiso 0.634(7) 1 calc R U P A 1
HA H 0.7297 -0.1179 0.5759 0.078 Uiso 0.634(7) 1 calc R U P A 1
HB H 0.5424 -0.1483 0.5907 0.078 Uiso 0.366(7) 1 calc R U P A 2
HC H 0.7139 -0.1529 0.5592 0.078 Uiso 0.366(7) 1 calc R U P A 2
C1 C 0.5958(4) -0.0001(2) 0.6556(2) 0.0373(11) Uani 0.634(7) 1 d . . P A 1
H1A H 0.6261 -0.0388 0.7104 0.045 Uiso 0.634(7) 1 calc R U P A 1
H1B H 0.6824 0.0264 0.6129 0.045 Uiso 0.634(7) 1 calc R U P A 1
C2 C 0.5254(5) -0.0617(4) 0.6239(3) 0.0502(13) Uani 0.634(7) 1 d . . P A 1
H2A H 0.4913 -0.0218 0.5707 0.060 Uiso 0.634(7) 1 calc R U P A 1
H2B H 0.4406 -0.0893 0.6677 0.060 Uiso 0.634(7) 1 calc R U P A 1
C3 C 0.4795(8) -0.0117(6) 0.6465(5) 0.050(2) Uani 0.366(7) 1 d . . P A 2
H3A H 0.4420 -0.0646 0.6986 0.060 Uiso 0.366(7) 1 calc R U P A 2
H3B H 0.4174 0.0011 0.6039 0.060 Uiso 0.366(7) 1 calc R U P A 2
C4 C 0.6365(8) -0.0352(5) 0.6091(4) 0.044(2) Uani 0.366(7) 1 d . . P A 2
H4A H 0.7015 -0.0345 0.6465 0.053 Uiso 0.366(7) 1 calc R U P A 2
H4B H 0.6677 0.0106 0.5509 0.053 Uiso 0.366(7) 1 calc R U P A 2

loop_
_atom_site_aniso_label
_atom_site_aniso_U_11
_atom_site_aniso_U_22
_atom_site_aniso_U_33
_atom_site_aniso_U_23
_atom_site_aniso_U_13
_atom_site_aniso_U_12
P001 0.0240(2) 0.0199(2) 0.0215(2) -0.00580(17) -0.00669(17) 0.00217(18)
P002 0.0234(2) 0.0227(2) 0.0205(2) -0.00873(18) -0.00536(17) -0.00020(18)
P003 0.0269(2) 0.0268(3) 0.0208(2) -0.00601(18) -0.01035(18) -0.00153(19)
O004 0.0261(6) 0.0214(6) 0.0248(6) -0.0078(5) -0.0096(5) 0.0045(5)
O005 0.0256(6) 0.0251(6) 0.0195(6) -0.0094(5) -0.0057(5) 0.0005(5)
O006 0.0262(6) 0.0208(6) 0.0215(6) -0.0064(5) -0.0077(5) 0.0045(5)
O007 0.0246(6) 0.0268(7) 0.0224(6) -0.0117(5) -0.0064(5) 0.0019(5)
O008 0.0275(7) 0.0299(7) 0.0222(6) -0.0090(5) -0.0117(5) 0.0002(5)
O009 0.0281(7) 0.0288(7) 0.0244(6) -0.0096(5) -0.0141(5) 0.0032(5)
O00A 0.0296(7) 0.0312(7) 0.0252(7) -0.0084(5) -0.0030(5) -0.0039(6)
O00B 0.0349(7) 0.0247(7) 0.0287(7) -0.0047(5) -0.0052(6) -0.0021(6)
O00C 0.0362(8) 0.0369(8) 0.0310(7) -0.0076(6) -0.0091(6) -0.0095(6)
C00D 0.0233(8) 0.0176(8) 0.0216(8) -0.0070(7) -0.0066(7) -0.0035(7)
C00E 0.0165(8) 0.0225(9) 0.0207(8) -0.0059(7) -0.0040(6) -0.0019(6)
C00F 0.0236(8) 0.0178(8) 0.0171(8) -0.0040(6) -0.0039(6) 0.0004(7)
C00G 0.0238(8) 0.0171(8) 0.0133(7) -0.0006(6) -0.0051(6) -0.0022(6)
C00H 0.0241(9) 0.0177(8) 0.0190(8) -0.0053(6) -0.0058(6) -0.0049(7)
C00I 0.0211(8) 0.0183(8) 0.0142(7) -0.0009(6) -0.0047(6) -0.0025(6)
C00J 0.0261(9) 0.0221(9) 0.0223(8) -0.0068(7) -0.0111(7) 0.0002(7)
C00K 0.0221(9) 0.0238(9) 0.0268(9) -0.0088(7) -0.0073(7) 0.0016(7)
C00L 0.0242(9) 0.0188(8) 0.0160(8) -0.0041(6) -0.0042(6) 0.0019(7)
C00M 0.0241(9) 0.0219(9) 0.0191(8) -0.0031(7) -0.0079(7) -0.0013(7)
C00N 0.0252(9) 0.0186(8) 0.0237(8) -0.0062(7) -0.0108(7) 0.0016(7)
C00O 0.0245(9) 0.0180(8) 0.0174(8) -0.0032(6) -0.0059(6) -0.0023(7)
C00P 0.0161(8) 0.0234(9) 0.0184(8) -0.0047(7) -0.0031(6) -0.0028(6)
C00Q 0.0261(9) 0.0216(9) 0.0181(8) -0.0044(7) -0.0076(7) -0.0018(7)
C00R 0.0212(8) 0.0277(9) 0.0201(8) -0.0082(7) -0.0068(7) -0.0016(7)
C00S 0.0205(8) 0.0228(9) 0.0201(8) -0.0060(7) -0.0071(6) -0.0030(7)
C00T 0.0206(8) 0.0217(8) 0.0172(8) -0.0051(6) -0.0032(6) -0.0024(7)
C00U 0.0236(9) 0.0252(9) 0.0240(9) -0.0042(7) -0.0088(7) 0.0002(7)
C00V 0.0195(8) 0.0271(9) 0.0200(8) -0.0095(7) -0.0050(6) -0.0012(7)
C00W 0.0274(9) 0.0225(9) 0.0233(9) -0.0100(7) -0.0055(7) -0.0002(7)
C00X 0.0313(10) 0.0235(9) 0.0204(8) -0.0074(7) -0.0068(7) -0.0028(7)
C00Y 0.0251(9) 0.0250(9) 0.0246(9) -0.0115(7) -0.0087(7) 0.0037(7)
C00Z 0.0281(9) 0.0275(10) 0.0252(9) -0.0120(7) -0.0031(7) -0.0046(8)
C010 0.0353(10) 0.0239(9) 0.0242(9) -0.0065(7) -0.0156(8) 0.0024(8)
C011 0.0291(10) 0.0289(10) 0.0324(10) -0.0137(8) -0.0053(8) -0.0014(8)
C012 0.0327(10) 0.0318(11) 0.0396(11) -0.0166(9) -0.0149(9) -0.0021(8)
C013 0.0224(9) 0.0334(11) 0.0368(11) -0.0129(9) -0.0110(8) 0.0021(8)
C014 0.0317(10) 0.0283(10) 0.0312(10) -0.0058(8) -0.0049(8) 0.0045(8)
C015 0.0359(11) 0.0375(11) 0.0202(9) -0.0079(8) -0.0078(8) 0.0029(9)
C016 0.0303(10) 0.0423(12) 0.0257(9) -0.0136(9) -0.0043(8) 0.0060(9)
C017 0.0388(11) 0.0407(12) 0.0377(11) -0.0193(10) -0.0194(9) 0.0184(9)
C018 0.0465(12) 0.0270(10) 0.0395(11) -0.0143(9) -0.0191(9) 0.0091(9)
N019 0.0408(12) 0.0670(16) 0.0537(13) -0.0071(11) -0.0038(10) 0.0054(11)
C01A 0.0486(13) 0.0301(11) 0.0337(11) -0.0151(9) -0.0149(9) 0.0059(9)
C01B 0.0390(13) 0.0335(12) 0.0445(13) 0.0020(10) 0.0060(11) 0.0034(10)
C01C 0.0250(10) 0.0469(13) 0.0406(11) -0.0240(10) -0.0062(8) 0.0053(9)
C01D 0.0494(13) 0.0283(10) 0.0327(11) -0.0073(8) -0.0208(9) 0.0069(9)
C01E 0.0453(12) 0.0304(11) 0.0350(11) -0.0042(9) -0.0128(9) 0.0092(9)
N01F 0.0687(16) 0.0490(14) 0.0595(15) -0.0140(11) 0.0143(12) 0.0067(12)
C01G 0.0482(13) 0.0464(13) 0.0285(10) -0.0087(9) -0.0139(9) -0.0075(10)
C01H 0.0435(12) 0.0538(14) 0.0399(12) -0.0280(11) -0.0178(10) 0.0130(11)
C01I 0.0576(14) 0.0314(11) 0.0428(12) -0.0199(10) -0.0116(11) 0.0065(10)
C01J 0.0362(11) 0.0532(14) 0.0360(11) -0.0157(10) -0.0148(9) -0.0018(10)
C01K 0.0525(14) 0.0442(13) 0.0387(12) -0.0270(10) -0.0018(10) -0.0097(11)
C01L 0.0700(17) 0.0330(12) 0.0503(14) -0.0131(10) -0.0441(13) 0.0034(11)
C01M 0.0530(14) 0.0672(17) 0.0415(13) -0.0341(12) -0.0191(11) 0.0053(12)
C01N 0.0426(13) 0.0572(15) 0.0570(15) -0.0233(12) -0.0278(11) -0.0016(11)
C01O 0.0756(18) 0.0508(15) 0.0279(11) -0.0080(10) -0.0252(11) -0.0071(13)
C01P 0.0536(15) 0.0426(14) 0.0619(17) -0.0155(12) 0.0028(13) -0.0097(12)
C01Q 0.082(2) 0.0392(14) 0.0370(13) -0.0053(11) 0.0128(13) 0.0033(14)
C01R 0.083(2) 0.0654(18) 0.0553(17) -0.0361(15) -0.0204(15) 0.0173(16)
C1 0.035(2) 0.0310(18) 0.036(2) -0.0034(15) -0.0030(15) 0.0008(14)
C2 0.037(2) 0.069(3) 0.056(2) -0.035(2) -0.0159(19) 0.008(2)
C3 0.044(4) 0.064(5) 0.040(4) -0.018(4) -0.004(3) -0.003(4)
C4 0.049(4) 0.036(4) 0.033(4) -0.002(3) -0.001(3) 0.002(3)

loop_
_atom_type_symbol
_atom_type_description
_atom_type_scat_dispersion_real
_atom_type_scat_dispersion_imag
_atom_type_scat_source
C C 0.0033 0.0016 'International Tables Vol C Tables 4.2.6.8 and 6.1.1.4'
H H 0.0000 0.0000 'International Tables Vol C Tables 4.2.6.8 and 6.1.1.4'
N N 0.0061 0.0033 'International Tables Vol C Tables 4.2.6.8 and 6.1.1.4'
O O 0.0106 0.0060 'International Tables Vol C Tables 4.2.6.8 and 6.1.1.4'
P P 0.1023 0.0942 'International Tables Vol C Tables 4.2.6.8 and 6.1.1.4'

loop_
_geom_angle_atom_site_label_1
_geom_angle_atom_site_label_2
_geom_angle_atom_site_label_3
_geom_angle
_geom_angle_site_symmetry_1
_geom_angle_site_symmetry_3
_geom_angle_publ_flag
O004 P001 O006 103.23(7) . . ?
O004 P001 C00Y 102.98(8) . . ?
O006 P001 C00Y 100.64(7) . . ?
O00B P001 O004 115.14(7) . . ?
O00B P001 O006 115.29(8) . . ?
O00B P001 C00Y 117.43(9) . . ?
O005 P002 O007 104.38(7) . . ?
O005 P002 C00Z 102.08(8) . . ?
O007 P002 C00Z 103.25(8) . . ?
O00A P002 O005 114.35(7) . . ?
O00A P002 O007 113.55(7) . . ?
O00A P002 C00Z 117.57(8) . . ?
O008 P003 O009 104.73(7) . . ?
O008 P003 C010 101.65(8) . . ?
O009 P003 C010 101.15(8) . . ?
O00C P003 O008 115.07(8) . . ?
O00C P003 O009 113.91(8) . . ?
O00C P003 C010 118.35(9) . . ?
C00N O004 P001 120.63(11) . . ?
C00F O005 P002 120.94(10) . . ?
C00L O006 P001 123.14(10) . . ?
C00V O007 P002 119.03(11) . . ?
C00R O008 P003 123.08(11) . . ?
C00J O009 P003 123.30(11) . . ?
C00H C00D C00S 123.32(15) . . ?
C00J C00D C00H 117.05(16) . . ?
C00J C00D C00S 119.54(15) . . ?
C00P C00E C00S 123.62(15) . . ?
C00R C00E C00P 117.21(16) . . ?
C00R C00E C00S 118.99(15) . . ?
C00I C00F O005 118.38(15) . . ?
C00Q C00F O005 116.47(15) . . ?
C00Q C00F C00I 125.05(16) . . ?
C00I C00G C00O 123.76(15) . . ?
C00L C00G C00I 117.32(16) . . ?
C00L C00G C00O 118.88(15) . . ?
C00D C00H C00O 122.35(15) . . ?
C00N C00H C00D 117.59(15) . . ?
C00N C00H C00O 120.01(15) . . ?
C00F C00I C00G 117.20(15) . . ?
C00F C00I C00T 119.21(15) . . ?
C00G C00I C00T 123.52(15) . . ?
C00D C00J O009 118.20(16) . . ?
C00X C00J O009 116.57(15) . . ?
C00X C00J C00D 124.93(16) . . ?
C00U C00K C018 121.59(16) . . ?
C00V C00K C00U 117.50(17) . . ?
C00V C00K C018 120.91(17) . . ?
C00G C00L O006 118.55(15) . . ?
C00M C00L O006 116.42(15) . . ?
C00M C00L C00G 124.85(16) . . ?
C00L C00M C00Q 117.91(16) . . ?
C00L C00M C013 120.99(17) . . ?
C00Q C00M C013 121.08(16) . . ?
C00H C00N O004 118.69(15) . . ?
C00W C00N O004 116.14(15) . . ?
C00W C00N C00H 125.06(16) . . ?
C00G C00O C00H 114.87(13) . . ?
C00G C00O H00A 108.6 . . ?
C00G C00O H00B 108.6 . . ?
C00H C00O H00A 108.6 . . ?
C00H C00O H00B 108.5 . . ?
H00A C00O H00B 107.5 . . ?
C00E C00P C00T 122.56(16) . . ?
C00V C00P C00E 117.42(15) . . ?
C00V C00P C00T 119.90(15) . . ?
C00F C00Q C00M 117.58(16) . . ?
C00F C00Q C012 121.24(17) . . ?
C00M C00Q C012 121.17(16) . . ?
C00E C00R O008 117.83(16) . . ?
C00U C00R O008 116.66(15) . . ?
C00U C00R C00E 125.24(16) . . ?
C00D C00S H00C 108.3 . . ?
C00D C00S H00D 108.3 . . ?
C00E C00S C00D 115.74(14) . . ?
C00E C00S H00C 108.3 . . ?
C00E C00S H00D 108.3 . . ?
H00C C00S H00D 107.4 . . ?
C00I C00T C00P 115.44(13) . . ?
C00I C00T H00E 108.4 . . ?
C00I C00T H00F 108.4 . . ?
C00P C00T H00E 108.4 . . ?
C00P C00T H00F 108.4 . . ?
H00E C00T H00F 107.5 . . ?
C00K C00U C01D 121.34(17) . . ?
C00R C00U C00K 117.66(16) . . ?
C00R C00U C01D 120.97(17) . . ?
C00K C00V O007 116.11(16) . . ?
C00P C00V O007 118.97(15) . . ?
C00P C00V C00K 124.87(16) . . ?
C00N C00W C00X 117.24(16) . . ?
C00N C00W C016 120.17(16) . . ?
C00X C00W C016 122.54(16) . . ?
C00J C00X C00W 117.96(16) . . ?
C00J C00X C015 119.48(16) . . ?
C00W C00X C015 122.55(17) . . ?
C011 C00Y P001 119.43(14) . . ?
C014 C00Y P001 120.68(14) . . ?
C014 C00Y C011 119.85(17) . . ?
C01A C00Z P002 120.18(15) . . ?
C01A C00Z C01H 118.48(19) . . ?
C01H C00Z P002 120.99(16) . . ?
C01G C010 P003 118.94(16) . . ?
C01G C010 C01J 119.94(18) . . ?
C01J C010 P003 121.10(15) . . ?
C00Y C011 H011 120.2 . . ?
C00Y C011 C01C 119.69(19) . . ?
C01C C011 H011 120.2 . . ?
C00Q C012 H01A 109.5 . . ?
C00Q C012 H01B 109.5 . . ?
C00Q C012 H01C 109.5 . . ?
H01A C012 H01B 109.5 . . ?
H01A C012 H01C 109.5 . . ?
H01B C012 H01C 109.5 . . ?
C00M C013 H01D 109.5 . . ?
C00M C013 H01E 109.5 . . ?
C00M C013 H01F 109.5 . . ?
H01D C013 H01E 109.5 . . ?
H01D C013 H01F 109.5 . . ?
H01E C013 H01F 109.5 . . ?
C00Y C014 H014 120.0 . . ?
C01E C014 C00Y 120.08(19) . . ?
C01E C014 H014 120.0 . . ?
C00X C015 H01G 109.5 . . ?
C00X C015 H01H 109.5 . . ?
C00X C015 H01I 109.5 . . ?
H01G C015 H01H 109.5 . . ?
H01G C015 H01I 109.5 . . ?
H01H C015 H01I 109.5 . . ?
C00W C016 H01J 109.5 . . ?
C00W C016 H01K 109.5 . . ?
C00W C016 H01L 109.5 . . ?
H01J C016 H01K 109.5 . . ?
H01J C016 H01L 109.5 . . ?
H01K C016 H01L 109.5 . . ?
C01C C017 H017 119.6 . . ?
C01C C017 C01E 120.80(19) . . ?
C01E C017 H017 119.6 . . ?
C00K C018 H01M 109.5 . . ?
C00K C018 H01N 109.5 . . ?
C00K C018 H01O 109.5 . . ?
H01M C018 H01N 109.5 . . ?
H01M C018 H01O 109.5 . . ?
H01N C018 H01O 109.5 . . ?
C00Z C01A H01P 119.7 . . ?
C01I C01A C00Z 120.5(2) . . ?
C01I C01A H01P 119.7 . . ?
N019 C01B C01P 178.4(3) . . ?
C011 C01C H01Q 120.1 . . ?
C017 C01C C011 119.74(19) . . ?
C017 C01C H01Q 120.1 . . ?
C00U C01D H01R 109.5 . . ?
C00U C01D H01S 109.5 . . ?
C00U C01D H01T 109.5 . . ?
H01R C01D H01S 109.5 . . ?
H01R C01D H01T 109.5 . . ?
H01S C01D H01T 109.5 . . ?
C014 C01E H01U 120.1 . . ?
C017 C01E C014 119.8(2) . . ?
C017 C01E H01U 120.1 . . ?
C010 C01G H01V 120.3 . . ?
C010 C01G C01O 119.5(2) . . ?
C01O C01G H01V 120.3 . . ?
C00Z C01H H01W 119.8 . . ?
C01M C01H C00Z 120.4(2) . . ?
C01M C01H H01W 119.8 . . ?
C01A C01I H01X 119.8 . . ?
C01K C01I C01A 120.4(2) . . ?
C01K C01I H01X 119.8 . . ?
C010 C01J H01Y 120.2 . . ?
C01N C01J C010 119.6(2) . . ?
C01N C01J H01Y 120.2 . . ?
C01I C01K H01Z 120.1 . . ?
C01M C01K C01I 119.7(2) . . ?
C01M C01K H01Z 120.1 . . ?
C01N C01L H01 119.9 . . ?
C01N C01L C01O 120.2(2) . . ?
C01O C01L H01 119.9 . . ?
C01H C01M H1 119.7 . . ?
C01K C01M C01H 120.6(2) . . ?
C01K C01M H1 119.7 . . ?
C01J C01N H2 119.8 . . ?
C01L C01N C01J 120.3(2) . . ?
C01L C01N H2 119.8 . . ?
C01G C01O H3 119.8 . . ?
C01L C01O C01G 120.5(2) . . ?
C01L C01O H3 119.8 . . ?
C01B C01P H4 108.8 . . ?
C01B C01P H 108.8 . . ?
C01B C01P C01R 113.6(2) . . ?
H4 C01P H 107.7 . . ?
C01R C01P H4 108.8 . . ?
C01R C01P H 108.8 . . ?
N01F C01Q C1 164.9(4) . . ?
N01F C01Q C3 149.0(4) . . ?
C01P C01R H5 109.5 . . ?
C01P C01R HA 109.5 . . ?
C01P C01R HB 108.6 . . ?
C01P C01R HC 108.6 . . ?
C01P C01R C2 110.8(3) . . ?
C01P C01R C4 114.7(3) . . ?
H5 C01R HA 108.1 . . ?
HB C01R HC 107.6 . . ?
C2 C01R H5 109.5 . . ?
C2 C01R HA 109.5 . . ?
C4 C01R HB 108.6 . . ?
C4 C01R HC 108.6 . . ?
C01Q C1 H1A 110.1 . . ?
C01Q C1 H1B 110.1 . . ?
C01Q C1 C2 108.0(3) . . ?
H1A C1 H1B 108.4 . . ?
C2 C1 H1A 110.1 . . ?
C2 C1 H1B 110.1 . . ?
C01R C2 H2A 109.6 . . ?
C01R C2 H2B 109.6 . . ?
C1 C2 C01R 110.5(3) . . ?
C1 C2 H2A 109.6 . . ?
C1 C2 H2B 109.6 . . ?
H2A C2 H2B 108.1 . . ?
C01Q C3 H3A 111.1 . . ?
C01Q C3 H3B 111.1 . . ?
H3A C3 H3B 109.1 . . ?
C4 C3 C01Q 103.3(5) . . ?
C4 C3 H3A 111.1 . . ?
C4 C3 H3B 111.1 . . ?
C01R C4 H4A 111.1 . . ?
C01R C4 H4B 111.1 . . ?
C3 C4 C01R 103.1(6) . . ?
C3 C4 H4A 111.1 . . ?
C3 C4 H4B 111.1 . . ?
H4A C4 H4B 109.1 . . ?

loop_
_geom_bond_atom_site_label_1
_geom_bond_atom_site_label_2
_geom_bond_distance
_geom_bond_site_symmetry_2
_geom_bond_publ_flag
P001 O004 1.5918(13) . ?
P001 O006 1.5938(13) . ?
P001 O00B 1.4607(13) . ?
P001 C00Y 1.7800(18) . ?
P002 O005 1.5934(13) . ?
P002 O007 1.5950(13) . ?
P002 O00A 1.4602(13) . ?
P002 C00Z 1.7815(19) . ?
P003 O008 1.5833(14) . ?
P003 O009 1.5931(14) . ?
P003 O00C 1.4629(14) . ?
P003 C010 1.7804(18) . ?
O004 C00N 1.417(2) . ?
O005 C00F 1.414(2) . ?
O006 C00L 1.406(2) . ?
O007 C00V 1.420(2) . ?
O008 C00R 1.407(2) . ?
O009 C00J 1.409(2) . ?
C00D C00H 1.408(2) . ?
C00D C00J 1.395(2) . ?
C00D C00S 1.524(2) . ?
C00E C00P 1.408(2) . ?
C00E C00R 1.396(2) . ?
C00E C00S 1.524(2) . ?
C00F C00I 1.397(2) . ?
C00F C00Q 1.390(2) . ?
C00G C00I 1.409(2) . ?
C00G C00L 1.396(2) . ?
C00G C00O 1.522(2) . ?
C00H C00N 1.393(2) . ?
C00H C00O 1.525(2) . ?
C00I C00T 1.524(2) . ?
C00J C00X 1.390(3) . ?
C00K C00U 1.400(3) . ?
C00K C00V 1.396(2) . ?
C00K C018 1.507(3) . ?
C00L C00M 1.390(3) . ?
C00M C00Q 1.394(3) . ?
C00M C013 1.508(2) . ?
C00N C00W 1.392(2) . ?
C00O H00A 0.9900 . ?
C00O H00B 0.9900 . ?
C00P C00T 1.526(2) . ?
C00P C00V 1.394(3) . ?
C00Q C012 1.509(3) . ?
C00R C00U 1.385(3) . ?
C00S H00C 0.9900 . ?
C00S H00D 0.9900 . ?
C00T H00E 0.9900 . ?
C00T H00F 0.9900 . ?
C00U C01D 1.511(2) . ?
C00W C00X 1.398(2) . ?
C00W C016 1.514(3) . ?
C00X C015 1.511(2) . ?
C00Y C011 1.393(3) . ?
C00Y C014 1.389(3) . ?
C00Z C01A 1.389(3) . ?
C00Z C01H 1.395(3) . ?
C010 C01G 1.386(3) . ?
C010 C01J 1.391(3) . ?
C011 H011 0.9500 . ?
C011 C01C 1.396(3) . ?
C012 H01A 0.9800 . ?
C012 H01B 0.9800 . ?
C012 H01C 0.9800 . ?
C013 H01D 0.9800 . ?
C013 H01E 0.9800 . ?
C013 H01F 0.9800 . ?
C014 H014 0.9500 . ?
C014 C01E 1.386(3) . ?
C015 H01G 0.9800 . ?
C015 H01H 0.9800 . ?
C015 H01I 0.9800 . ?
C016 H01J 0.9800 . ?
C016 H01K 0.9800 . ?
C016 H01L 0.9800 . ?
C017 H017 0.9500 . ?
C017 C01C 1.379(3) . ?
C017 C01E 1.380(3) . ?
C018 H01M 0.9800 . ?
C018 H01N 0.9800 . ?
C018 H01O 0.9800 . ?
N019 C01B 1.138(4) . ?
C01A H01P 0.9500 . ?
C01A C01I 1.386(3) . ?
C01B C01P 1.457(4) . ?
C01C H01Q 0.9500 . ?
C01D H01R 0.9800 . ?
C01D H01S 0.9800 . ?
C01D H01T 0.9800 . ?
C01E H01U 0.9500 . ?
N01F C01Q 1.100(3) . ?
C01G H01V 0.9500 . ?
C01G C01O 1.390(3) . ?
C01H H01W 0.9500 . ?
C01H C01M 1.383(3) . ?
C01I H01X 0.9500 . ?
C01I C01K 1.375(3) . ?
C01J H01Y 0.9500 . ?
C01J C01N 1.389(3) . ?
C01K H01Z 0.9500 . ?
C01K C01M 1.373(3) . ?
C01L H01 0.9500 . ?
C01L C01N 1.372(4) . ?
C01L C01O 1.373(4) . ?
C01M H1 0.9500 . ?
C01N H2 0.9500 . ?
C01O H3 0.9500 . ?
C01P H4 0.9900 . ?
C01P H 0.9900 . ?
C01P C01R 1.526(4) . ?
C01Q C1 1.511(5) . ?
C01Q C3 1.561(10) . ?
C01R H5 0.9900 . ?
C01R HA 0.9900 . ?
C01R HB 0.9900 . ?
C01R HC 0.9900 . ?
C01R C2 1.553(6) . ?
C01R C4 1.645(8) . ?
C1 H1A 0.9900 . ?
C1 H1B 0.9900 . ?
C1 C2 1.514(6) . ?
C2 H2A 0.9900 . ?
C2 H2B 0.9900 . ?
C3 H3A 0.9900 . ?
C3 H3B 0.9900 . ?
C3 C4 1.524(11) . ?
C4 H4A 0.9900 . ?
C4 H4B 0.9900 . ?

loop_
_geom_torsion_atom_site_label_1
_geom_torsion_atom_site_label_2
_geom_torsion_atom_site_label_3
_geom_torsion_atom_site_label_4
_geom_torsion
_geom_torsion_site_symmetry_1
_geom_torsion_site_symmetry_2
_geom_torsion_site_symmetry_3
_geom_torsion_site_symmetry_4
_geom_torsion_publ_flag
P001 O004 C00N C00H 84.02(18) . . . . ?
P001 O004 C00N C00W -99.68(16) . . . . ?
P001 O006 C00L C00G -84.72(17) . . . . ?
P001 O006 C00L C00M 100.00(16) . . . . ?
P001 C00Y C011 C01C -177.17(15) . . . . ?
P001 C00Y C014 C01E 177.80(16) . . . . ?
P002 O005 C00F C00I 82.41(17) . . . . ?
P002 O005 C00F C00Q -100.91(15) . . . . ?
P002 O007 C00V C00K 102.05(16) . . . . ?
P002 O007 C00V C00P -80.47(18) . . . . ?
P002 C00Z C01A C01I 173.04(17) . . . . ?
P002 C00Z C01H C01M -172.31(19) . . . . ?
P003 O008 C00R C00E 84.14(18) . . . . ?
P003 O008 C00R C00U -101.57(17) . . . . ?
P003 O009 C00J C00D -83.36(18) . . . . ?
P003 O009 C00J C00X 102.68(17) . . . . ?
P003 C010 C01G C01O -178.89(18) . . . . ?
P003 C010 C01J C01N 179.74(18) . . . . ?
O004 P001 O006 C00L 91.25(13) . . . . ?
O004 P001 C00Y C011 -120.50(15) . . . . ?
O004 P001 C00Y C014 61.86(17) . . . . ?
O004 C00N C00W C00X -173.68(15) . . . . ?
O004 C00N C00W C016 4.1(3) . . . . ?
O005 P002 O007 C00V 92.78(13) . . . . ?
O005 P002 C00Z C01A 154.84(16) . . . . ?
O005 P002 C00Z C01H -32.01(19) . . . . ?
O005 C00F C00I C00G 173.47(13) . . . . ?
O005 C00F C00I C00T -3.7(2) . . . . ?
O005 C00F C00Q C00M -173.54(14) . . . . ?
O005 C00F C00Q C012 6.0(2) . . . . ?
O006 P001 O004 C00N -89.89(13) . . . . ?
O006 P001 C00Y C011 133.10(15) . . . . ?
O006 P001 C00Y C014 -44.54(17) . . . . ?
O006 C00L C00M C00Q 172.76(14) . . . . ?
O006 C00L C00M C013 -9.2(2) . . . . ?
O007 P002 O005 C00F -94.28(13) . . . . ?
O007 P002 C00Z C01A 46.70(18) . . . . ?
O007 P002 C00Z C01H -140.16(17) . . . . ?
O008 P003 O009 C00J 87.80(14) . . . . ?
O008 P003 C010 C01G -160.17(17) . . . . ?
O008 P003 C010 C01J 21.28(19) . . . . ?
O008 C00R C00U C00K -171.53(15) . . . . ?
O008 C00R C00U C01D 6.4(3) . . . . ?
O009 P003 O008 C00R -89.54(14) . . . . ?
O009 P003 C010 C01G 92.05(18) . . . . ?
O009 P003 C010 C01J -86.49(18) . . . . ?
O009 C00J C00X C00W 169.11(16) . . . . ?
O009 C00J C00X C015 -9.3(3) . . . . ?
O00A P002 O005 C00F 30.39(15) . . . . ?
O00A P002 O007 C00V -32.40(15) . . . . ?
O00A P002 C00Z C01A -79.18(18) . . . . ?
O00A P002 C00Z C01H 93.96(19) . . . . ?
O00B P001 O004 C00N 36.63(15) . . . . ?
O00B P001 O006 C00L -35.17(15) . . . . ?
O00B P001 C00Y C011 7.15(19) . . . . ?
O00B P001 C00Y C014 -170.50(15) . . . . ?
O00C P003 O008 C00R 36.32(16) . . . . ?
O00C P003 O009 C00J -38.77(16) . . . . ?
O00C P003 C010 C01G -33.1(2) . . . . ?
O00C P003 C010 C01J 148.35(17) . . . . ?
C00D C00H C00N O004 172.72(15) . . . . ?
C00D C00H C00N C00W -3.2(3) . . . . ?
C00D C00H C00O C00G 93.78(19) . . . . ?
C00D C00J C00X C00W -4.4(3) . . . . ?
C00D C00J C00X C015 177.17(17) . . . . ?
C00E C00P C00T C00I -93.06(19) . . . . ?
C00E C00P C00V O007 -174.80(14) . . . . ?
C00E C00P C00V C00K 2.4(3) . . . . ?
C00E C00R C00U C00K 2.3(3) . . . . ?
C00E C00R C00U C01D -179.78(18) . . . . ?
C00F C00I C00T C00P -87.98(19) . . . . ?
C00G C00I C00T C00P 95.00(19) . . . . ?
C00G C00L C00M C00Q -2.2(3) . . . . ?
C00G C00L C00M C013 175.89(16) . . . . ?
C00H C00D C00J O009 -169.91(15) . . . . ?
C00H C00D C00J C00X 3.5(3) . . . . ?
C00H C00D C00S C00E -96.11(19) . . . . ?
C00H C00N C00W C00X 2.4(3) . . . . ?
C00H C00N C00W C016 -179.88(17) . . . . ?
C00I C00F C00Q C00M 2.9(3) . . . . ?
C00I C00F C00Q C012 -177.55(16) . . . . ?
C00I C00G C00L O006 -172.69(13) . . . . ?
C00I C00G C00L C00M 2.2(2) . . . . ?
C00I C00G C00O C00H -95.33(19) . . . . ?
C00J C00D C00H C00N 0.3(2) . . . . ?
C00J C00D C00H C00O 177.49(15) . . . . ?
C00J C00D C00S C00E 87.55(19) . . . . ?
C00L C00G C00I C00F 0.3(2) . . . . ?
C00L C00G C00I C00T 177.42(14) . . . . ?
C00L C00G C00O C00H 87.10(19) . . . . ?
C00L C00M C00Q C00F -0.3(2) . . . . ?
C00L C00M C00Q C012 -179.88(16) . . . . ?
C00N C00H C00O C00G -89.1(2) . . . . ?
C00N C00W C00X C00J 1.4(3) . . . . ?
C00N C00W C00X C015 179.76(17) . . . . ?
C00O C00G C00I C00F -177.26(14) . . . . ?
C00O C00G C00I C00T -0.2(2) . . . . ?
C00O C00G C00L O006 5.0(2) . . . . ?
C00O C00G C00L C00M 179.88(15) . . . . ?
C00O C00H C00N O004 -4.5(2) . . . . ?
C00O C00H C00N C00W 179.52(16) . . . . ?
C00P C00E C00R O008 171.09(14) . . . . ?
C00P C00E C00R C00U -2.7(3) . . . . ?
C00P C00E C00S C00D 95.51(19) . . . . ?
C00Q C00F C00I C00G -2.9(2) . . . . ?
C00Q C00F C00I C00T 179.91(15) . . . . ?
C00R C00E C00P C00T -175.86(15) . . . . ?
C00R C00E C00P C00V 0.3(2) . . . . ?
C00R C00E C00S C00D -89.48(19) . . . . ?
C00S C00D C00H C00N -176.13(15) . . . . ?
C00S C00D C00H C00O 1.1(3) . . . . ?
C00S C00D C00J O009 6.7(2) . . . . ?
C00S C00D C00J C00X -179.92(17) . . . . ?
C00S C00E C00P C00T -0.8(2) . . . . ?
C00S C00E C00P C00V 175.37(15) . . . . ?
C00S C00E C00R O008 -4.2(2) . . . . ?
C00S C00E C00R C00U -177.99(16) . . . . ?
C00T C00P C00V O007 1.4(2) . . . . ?
C00T C00P C00V C00K 178.69(16) . . . . ?
C00U C00K C00V O007 174.49(15) . . . . ?
C00U C00K C00V C00P -2.8(3) . . . . ?
C00V C00K C00U C00R 0.4(3) . . . . ?
C00V C00K C00U C01D -177.47(17) . . . . ?
C00V C00P C00T C00I 90.89(19) . . . . ?
C00Y P001 O004 C00N 165.71(13) . . . . ?
C00Y P001 O006 C00L -162.55(13) . . . . ?
C00Y C011 C01C C017 -0.3(3) . . . . ?
C00Y C014 C01E C017 -1.0(3) . . . . ?
C00Z P002 O005 C00F 158.45(13) . . . . ?
C00Z P002 O007 C00V -160.82(13) . . . . ?
C00Z C01A C01I C01K -0.5(4) . . . . ?
C00Z C01H C01M C01K -0.8(4) . . . . ?
C010 P003 O008 C00R 165.49(13) . . . . ?
C010 P003 O009 C00J -166.85(14) . . . . ?
C010 C01G C01O C01L -0.7(4) . . . . ?
C010 C01J C01N C01L -1.1(4) . . . . ?
C011 C00Y C014 C01E 0.2(3) . . . . ?
C013 C00M C00Q C00F -178.39(15) . . . . ?
C013 C00M C00Q C012 2.0(3) . . . . ?
C014 C00Y C011 C01C 0.5(3) . . . . ?
C016 C00W C00X C00J -176.33(18) . . . . ?
C016 C00W C00X C015 2.0(3) . . . . ?
C018 C00K C00U C00R 179.78(17) . . . . ?
C018 C00K C00U C01D 1.9(3) . . . . ?
C018 C00K C00V O007 -4.9(2) . . . . ?
C018 C00K C00V C00P 177.83(17) . . . . ?
C01A C00Z C01H C01M 1.0(3) . . . . ?
C01A C01I C01K C01M 0.6(4) . . . . ?
C01B C01P C01R C2 -81.1(3) . . . . ?
C01B C01P C01R C4 -36.5(4) . . . . ?
C01C C017 C01E C014 1.2(3) . . . . ?
C01E C017 C01C C011 -0.5(3) . . . . ?
N01F C01Q C1 C2 -179.4(10) . . . . ?
N01F C01Q C3 C4 161.4(5) . . . . ?
C01G C010 C01J C01N 1.2(3) . . . . ?
C01H C00Z C01A C01I -0.3(3) . . . . ?
C01I C01K C01M C01H 0.0(4) . . . . ?
C01J C010 C01G C01O -0.3(3) . . . . ?
C01N C01L C01O C01G 0.8(4) . . . . ?
C01O C01L C01N C01J 0.1(4) . . . . ?
C01P C01R C2 C1 78.2(4) . . . . ?
C01P C01R C4 C3 -85.3(5) . . . . ?
C01Q C1 C2 C01R 177.9(3) . . . . ?
C01Q C3 C4 C01R 167.9(4) . . . . ?
